data_2234610
loop_
_publ_author_name
'Gong, Yaling'
'Ma, Haixia'
'Li, Jing'

_publ_section_title
;
 2-(Ethylsulfinyl)imidazo[1,2-<i>a</i>]pyridine-3-sulfonamide
;
_journal_coeditor_code GO2050
_journal_issue 5
_journal_name_full 'Acta Crystallographica Section E'
_journal_page_first o1342
_journal_paper_doi 10.1107/S1600536812013992
_journal_volume 68
_journal_year 2012
_chemical_formula_iupac 'C9 H11 N3 O3 S2'
_chemical_formula_moiety 'C9 H11 N3 O3 S2'
_chemical_formula_sum 'C9 H11 N3 O3 S2'
_chemical_formula_weight 273.33
_chemical_name_systematic
;
2-(Ethylsulfinyl)imidazo[1,2-<i>a</i>]pyridine-3-sulfonamide
;
_space_group_IT_number 2
_symmetry_cell_setting triclinic
_symmetry_space_group_name_Hall '-P 1'
_symmetry_space_group_name_H-M 'P -1'
_atom_sites_solution_hydrogens geom
_atom_sites_solution_primary direct
_atom_sites_solution_secondary difmap
_audit_creation_method SHELXL-97
_cell_angle_alpha 88.832(2)
_cell_angle_beta 75.3760(10)
_cell_angle_gamma 65.1700(10)
_cell_formula_units_Z 2
_cell_length_a 8.3761(9)
_cell_length_b 8.5438(9)
_cell_length_c 9.1083(10)
_cell_measurement_reflns_used 3732
_cell_measurement_temperature 296(2)
_cell_measurement_theta_max 30.763
_cell_measurement_theta_min 2.639
_cell_volume 569.67(11)
_computing_cell_refinement 'SAINT (Siemens, 1996)'
_computing_data_collection 'SMART (Siemens, 1996)'
_computing_data_reduction 'SAINT (Siemens, 1996)'
_computing_molecular_graphics 'PLATON (Spek, 2009)'
_computing_publication_material 'SHELXL97 (Sheldrick, 2008)'
_computing_structure_refinement 'SHELXL97 (Sheldrick, 2008)'
_computing_structure_solution 'SHELXS97 (Sheldrick, 2008)'
_diffrn_ambient_temperature 296(2)
_diffrn_measured_fraction_theta_full 0.996
_diffrn_measured_fraction_theta_max 0.996
_diffrn_measurement_device_type 'Bruker SMART APEX CCD'
_diffrn_measurement_method 'phi and omega scans'
_diffrn_radiation_monochromator graphite
_diffrn_radiation_source 'fine-focus sealed tube'
_diffrn_radiation_type MoK\a
_diffrn_radiation_wavelength 0.71073
_diffrn_reflns_av_R_equivalents 0.0166
_diffrn_reflns_av_sigmaI/netI 0.0174
_diffrn_reflns_limit_h_max 9
_diffrn_reflns_limit_h_min -9
_diffrn_reflns_limit_k_max 10
_diffrn_reflns_limit_k_min -10
_diffrn_reflns_limit_l_max 10
_diffrn_reflns_limit_l_min -10
_diffrn_reflns_number 6015
_diffrn_reflns_theta_full 25.04
_diffrn_reflns_theta_max 25.04
_diffrn_reflns_theta_min 2.64
_diffrn_standards_interval_count 0
_diffrn_standards_interval_time 0
_diffrn_standards_number 0
_exptl_absorpt_coefficient_mu 0.467
_exptl_absorpt_correction_T_max 0.9124
_exptl_absorpt_correction_T_min 0.8726
_exptl_absorpt_correction_type multi-scan
_exptl_absorpt_process_details '(SADABS; Sheldrick, 1996)'
_exptl_crystal_colour colourless
_exptl_crystal_density_diffrn 1.593
_exptl_crystal_density_method 'not measured'
_exptl_crystal_description block
_exptl_crystal_F_000 284
_exptl_crystal_size_max 0.30
_exptl_crystal_size_mid 0.20
_exptl_crystal_size_min 0.20
_refine_diff_density_max 0.288
_refine_diff_density_min -0.303
_refine_ls_extinction_method none
_refine_ls_goodness_of_fit_ref 1.056
_refine_ls_hydrogen_treatment constr
_refine_ls_matrix_type full
_refine_ls_number_parameters 155
_refine_ls_number_reflns 2001
_refine_ls_number_restraints 0
_refine_ls_restrained_S_all 1.056
_refine_ls_R_factor_all 0.0297
_refine_ls_R_factor_gt 0.0259
_refine_ls_shift/su_max 0.001
_refine_ls_shift/su_mean 0.000
_refine_ls_structure_factor_coef Fsqd
_refine_ls_weighting_details 'calc w=1/[\s^2^(Fo^2^)+(0.0298P)^2^+0.3093P] where P=(Fo^2^+2Fc^2^)/3'
_refine_ls_weighting_scheme calc
_refine_ls_wR_factor_gt 0.0654
_refine_ls_wR_factor_ref 0.0677
_reflns_number_gt 1793
_reflns_number_total 2001
_reflns_threshold_expression I>2sigma(I)
_cod_data_source_file go2050.cif
_cod_data_source_block I
_cod_database_code 2234610
_cod_database_fobs_code 2234610

loop_
_symmetry_equiv_pos_as_xyz
'x, y, z'
'-x, -y, -z'

loop_
_atom_site_type_symbol
_atom_site_label
_atom_site_fract_x
_atom_site_fract_y
_atom_site_fract_z
_atom_site_U_iso_or_equiv
_atom_site_adp_type
_atom_site_calc_flag
_atom_site_refinement_flags
_atom_site_occupancy
_atom_site_symmetry_multiplicity
S S1 0.85430(6) 0.27576(6) 0.34364(5) 0.02656(13) Uani d . 1 1
S S2 0.45246(6) 0.23968(6) 0.29742(5) 0.02731(13) Uani d . 1 1
O O1 0.96772(17) 0.30562(18) 0.43380(16) 0.0388(3) Uani d . 1 1
O O2 0.59485(18) 0.2537(2) 0.18084(15) 0.0431(4) Uani d . 1 1
O O3 0.4246(2) 0.08604(17) 0.29993(17) 0.0435(4) Uani d . 1 1
N N1 0.64659(19) 0.30840(18) 0.63394(16) 0.0267(3) Uani d . 1 1
N N2 0.39592(19) 0.28563(17) 0.61067(15) 0.0235(3) Uani d . 1 1
N N3 0.2631(2) 0.39803(19) 0.29715(17) 0.0303(3) Uani d . 1 1
H H3A 0.1735 0.3815 0.3436 0.036 Uiso d R 1 1
H H3B 0.2634 0.4922 0.3130 0.036 Uiso d R 1 1
C C1 0.4861(2) 0.3112(2) 0.7099(2) 0.0255(4) Uani d . 1 1
C C2 0.4020(3) 0.3362(2) 0.8674(2) 0.0335(4) Uani d . 1 1
H H2B 0.4593 0.3540 0.9364 0.040 Uiso calc R 1 1
C C3 0.2362(3) 0.3342(3) 0.9171(2) 0.0373(4) Uani d . 1 1
H H3D 0.1791 0.3512 1.0210 0.045 Uiso calc R 1 1
C C4 0.1494(3) 0.3065(3) 0.8128(2) 0.0355(4) Uani d . 1 1
H H4A 0.0354 0.3060 0.8490 0.043 Uiso calc R 1 1
C C5 0.2291(2) 0.2807(2) 0.6613(2) 0.0292(4) Uani d . 1 1
H H5A 0.1726 0.2601 0.5930 0.035 Uiso calc R 1 1
C C6 0.5075(2) 0.2671(2) 0.46454(19) 0.0240(4) Uani d . 1 1
C C7 0.6586(2) 0.2806(2) 0.48511(19) 0.0241(4) Uani d . 1 1
C C8 0.9606(2) 0.0468(2) 0.2813(2) 0.0322(4) Uani d . 1 1
H H8A 0.9966 -0.0194 0.3646 0.039 Uiso calc R 1 1
H H8B 0.8738 0.0151 0.2517 0.039 Uiso calc R 1 1
C C9 1.1260(3) 0.0039(3) 0.1481(2) 0.0439(5) Uani d . 1 1
H H9A 1.1791 -0.1173 0.1144 0.066 Uiso calc R 1 1
H H9B 1.2138 0.0309 0.1787 0.066 Uiso calc R 1 1
H H9C 1.0904 0.0707 0.0663 0.066 Uiso calc R 1 1

loop_
_atom_site_aniso_label
_atom_site_aniso_U_11
_atom_site_aniso_U_22
_atom_site_aniso_U_33
_atom_site_aniso_U_12
_atom_site_aniso_U_13
_atom_site_aniso_U_23
S1 0.0231(2) 0.0276(2) 0.0309(2) -0.01298(18) -0.00662(17) 0.00240(17)
S2 0.0250(2) 0.0318(2) 0.0257(2) -0.01139(19) -0.00860(17) -0.00373(17)
O1 0.0293(7) 0.0504(8) 0.0445(8) -0.0243(6) -0.0095(6) -0.0045(6)
O2 0.0311(7) 0.0691(10) 0.0259(7) -0.0202(7) -0.0042(6) -0.0020(6)
O3 0.0475(8) 0.0297(7) 0.0593(9) -0.0152(6) -0.0261(7) -0.0046(6)
N1 0.0272(8) 0.0276(8) 0.0286(8) -0.0128(6) -0.0113(6) 0.0025(6)
N2 0.0234(7) 0.0236(7) 0.0245(7) -0.0107(6) -0.0071(6) 0.0021(6)
N3 0.0278(8) 0.0316(8) 0.0358(9) -0.0140(7) -0.0134(7) 0.0019(6)
C1 0.0273(9) 0.0232(8) 0.0282(9) -0.0106(7) -0.0118(7) 0.0031(7)
C2 0.0408(11) 0.0353(10) 0.0262(9) -0.0162(9) -0.0121(8) 0.0028(8)
C3 0.0425(11) 0.0388(11) 0.0262(10) -0.0176(9) -0.0019(8) 0.0022(8)
C4 0.0298(10) 0.0388(11) 0.0366(11) -0.0174(8) -0.0023(8) 0.0050(8)
C5 0.0259(9) 0.0302(9) 0.0343(10) -0.0145(8) -0.0087(7) 0.0044(7)
C6 0.0233(8) 0.0267(9) 0.0234(9) -0.0116(7) -0.0066(7) 0.0012(7)
C7 0.0231(8) 0.0228(8) 0.0269(9) -0.0095(7) -0.0082(7) 0.0016(7)
C8 0.0314(10) 0.0276(9) 0.0356(10) -0.0109(8) -0.0084(8) 0.0000(8)
C9 0.0352(11) 0.0488(13) 0.0414(12) -0.0154(10) -0.0033(9) -0.0085(9)

loop_
_atom_type_symbol
_atom_type_description
_atom_type_scat_dispersion_real
_atom_type_scat_dispersion_imag
_atom_type_scat_source
C C 0.0033 0.0016 'International Tables Vol C Tables 4.2.6.8 and 6.1.1.4'
H H 0.0000 0.0000 'International Tables Vol C Tables 4.2.6.8 and 6.1.1.4'
N N 0.0061 0.0033 'International Tables Vol C Tables 4.2.6.8 and 6.1.1.4'
O O 0.0106 0.0060 'International Tables Vol C Tables 4.2.6.8 and 6.1.1.4'
S S 0.1246 0.1234 'International Tables Vol C Tables 4.2.6.8 and 6.1.1.4'

loop_
_geom_angle_atom_site_label_1
_geom_angle_atom_site_label_2
_geom_angle_atom_site_label_3
_geom_angle
O1 S1 C7 104.42(8)
O1 S1 C8 106.98(8)
C7 S1 C8 97.74(8)
O3 S2 O2 120.44(9)
O3 S2 N3 107.20(8)
O2 S2 N3 108.79(9)
O3 S2 C6 108.41(8)
O2 S2 C6 103.09(8)
N3 S2 C6 108.43(8)
C1 N1 C7 105.05(14)
C5 N2 C1 122.26(14)
C5 N2 C6 131.29(15)
C1 N2 C6 106.45(13)
S2 N3 H3A 112.6
S2 N3 H3B 112.2
H3A N3 H3B 118.8
N1 C1 N2 111.22(14)
N1 C1 C2 130.02(16)
N2 C1 C2 118.76(15)
C3 C2 C1 118.91(17)
C3 C2 H2B 120.5
C1 C2 H2B 120.5
C2 C3 C4 120.71(17)
C2 C3 H3D 119.6
C4 C3 H3D 119.6
C5 C4 C3 121.08(17)
C5 C4 H4A 119.5
C3 C4 H4A 119.5
C4 C5 N2 118.26(17)
C4 C5 H5A 120.9
N2 C5 H5A 120.9
C7 C6 N2 104.92(14)
C7 C6 S2 130.38(13)
N2 C6 S2 124.68(12)
N1 C7 C6 112.36(15)
N1 C7 S1 118.80(12)
C6 C7 S1 128.78(13)
C9 C8 S1 110.33(14)
C9 C8 H8A 109.6
S1 C8 H8A 109.6
C9 C8 H8B 109.6
S1 C8 H8B 109.6
H8A C8 H8B 108.1
C8 C9 H9A 109.5
C8 C9 H9B 109.5
H9A C9 H9B 109.5
C8 C9 H9C 109.5
H9A C9 H9C 109.5
H9B C9 H9C 109.5

loop_
_geom_bond_atom_site_label_1
_geom_bond_atom_site_label_2
_geom_bond_distance
S1 O1 1.4993(13)
S1 C7 1.7965(17)
S1 C8 1.8082(18)
S2 O3 1.4255(14)
S2 O2 1.4281(14)
S2 N3 1.5954(15)
S2 C6 1.7448(17)
N1 C1 1.338(2)
N1 C7 1.352(2)
N2 C5 1.375(2)
N2 C1 1.388(2)
N2 C6 1.388(2)
N3 H3A 0.83
N3 H3B 0.82
C1 C2 1.406(2)
C2 C3 1.355(3)
C2 H2B 0.9300
C3 C4 1.410(3)
C3 H3D 0.9300
C4 C5 1.349(3)
C4 H4A 0.9300
C5 H5A 0.9300
C6 C7 1.376(2)
C8 C9 1.506(3)
C8 H8A 0.9700
C8 H8B 0.9700
C9 H9A 0.9600
C9 H9B 0.9600
C9 H9C 0.9600

loop_
_geom_hbond_atom_site_label_D
_geom_hbond_atom_site_label_H
_geom_hbond_atom_site_label_A
_geom_hbond_site_symmetry_A
_geom_hbond_distance_DH
_geom_hbond_distance_HA
_geom_hbond_distance_DA
_geom_hbond_angle_DHA
N3 H3A O1 1_455 0.83 2.07 2.888(2) 171
N3 H3B N1 2_666 0.82 2.24 3.026(2) 161

loop_
_geom_torsion_atom_site_label_1
_geom_torsion_atom_site_label_2
_geom_torsion_atom_site_label_3
_geom_torsion_atom_site_label_4
_geom_torsion
C7 N1 C1 N2 -0.09(18)
C7 N1 C1 C2 -179.63(18)
C5 N2 C1 N1 179.11(15)
C6 N2 C1 N1 -0.39(18)
C5 N2 C1 C2 -1.3(2)
C6 N2 C1 C2 179.21(15)
N1 C1 C2 C3 179.69(18)
N2 C1 C2 C3 0.2(3)
C1 C2 C3 C4 0.3(3)
C2 C3 C4 C5 0.3(3)
C3 C4 C5 N2 -1.3(3)
C1 N2 C5 C4 1.9(3)
C6 N2 C5 C4 -178.78(17)
C5 N2 C6 C7 -178.75(16)
C1 N2 C6 C7 0.69(17)
C5 N2 C6 S2 3.0(3)
C1 N2 C6 S2 -177.60(12)
O3 S2 C6 C7 122.38(17)
O2 S2 C6 C7 -6.34(19)
N3 S2 C6 C7 -121.56(17)
O3 S2 C6 N2 -59.80(16)
O2 S2 C6 N2 171.48(14)
N3 S2 C6 N2 56.26(16)
C1 N1 C7 C6 0.56(19)
C1 N1 C7 S1 177.83(12)
N2 C6 C7 N1 -0.79(19)
S2 C6 C7 N1 177.35(13)
N2 C6 C7 S1 -177.72(12)
S2 C6 C7 S1 0.4(3)
O1 S1 C7 N1 0.33(15)
C8 S1 C7 N1 110.16(14)
O1 S1 C7 C6 177.09(16)
C8 S1 C7 C6 -73.08(17)
O1 S1 C8 C9 -77.41(15)
C7 S1 C8 C9 174.87(14)
